data_7226877
loop_
_publ_author_name
'Xu, Jin'
'Yu, Yang'
'Li, Guanghua'
'Wang, Shanshan'
'Liu, Yongxin'
'Liu, Dan'
'Wang, Cheng'

_publ_section_title
;
 A Porous Magnesium Metal--Organic Framework Showing Selective Adsorption
 and Separation of Nitrile Guest Molecules
;
_journal_name_full 'RSC Adv.'
_journal_paper_doi 10.1039/C6RA16784E
_journal_year 2016
_chemical_formula_moiety 'C26 H16 N2 Mg2 O10,2(C4H5N)'
_chemical_formula_sum 'C34 H26 Mg2 N4 O10'
_chemical_formula_weight 699.21
_space_group_crystal_system monoclinic
_space_group_IT_number 15
_space_group_name_Hall '-C 2yc'
_space_group_name_H-M_alt 'C 1 2/c 1'
_symmetry_space_group_name_Hall '-C 2yc'
_symmetry_space_group_name_H-M 'C 1 2/c 1'
_atom_sites_solution_hydrogens mixed
_audit_creation_method SHELXL-2014/7
_audit_update_record
;
2015-12-31 deposited with the CCDC.
2016-10-05 downloaded from the CCDC.
;
_cell_angle_alpha 90
_cell_angle_beta 130.1340(10)
_cell_angle_gamma 90
_cell_formula_units_Z 4
_cell_length_a 18.3066(19)
_cell_length_b 16.9790(18)
_cell_length_c 13.8035(15)
_cell_measurement_reflns_used 4032
_cell_measurement_temperature 296(2)
_cell_measurement_theta_max 25.96
_cell_measurement_theta_min 2.98
_cell_volume 3280.3(6)
_computing_cell_refinement 'Bruker SMART'
_computing_data_collection 'Bruker SMART'
_computing_data_reduction 'Bruker SAINT'
_computing_molecular_graphics 'Bruker SHELXTL'
_computing_publication_material 'Bruker SHELXTL'
_computing_structure_refinement 'SHELXL-2014/7 (Sheldrick, 2014)'
_computing_structure_solution 'Bruker SHELXTL'
_diffrn_ambient_temperature 296(2)
_diffrn_measured_fraction_theta_full 0.999
_diffrn_measured_fraction_theta_max 0.994
_diffrn_measurement_device_type 'CCD area detector'
_diffrn_measurement_method 'phi and omega scans'
_diffrn_radiation_type MoK\a
_diffrn_radiation_wavelength 0.71073
_diffrn_reflns_av_R_equivalents 0.0330
_diffrn_reflns_av_unetI/netI 0.0421
_diffrn_reflns_Laue_measured_fraction_full 0.999
_diffrn_reflns_Laue_measured_fraction_max 0.994
_diffrn_reflns_limit_h_max 22
_diffrn_reflns_limit_h_min -22
_diffrn_reflns_limit_k_max 20
_diffrn_reflns_limit_k_min -18
_diffrn_reflns_limit_l_max 15
_diffrn_reflns_limit_l_min -16
_diffrn_reflns_number 8689
_diffrn_reflns_point_group_measured_fraction_full 0.999
_diffrn_reflns_point_group_measured_fraction_max 0.994
_diffrn_reflns_theta_full 25.242
_diffrn_reflns_theta_max 26.010
_diffrn_reflns_theta_min 1.913
_exptl_absorpt_coefficient_mu 0.139
_exptl_absorpt_correction_T_max 0.7453
_exptl_absorpt_correction_T_min 0.6391
_exptl_absorpt_correction_type multi-scan
_exptl_absorpt_process_details sadabs
_exptl_crystal_colour colorless
_exptl_crystal_density_diffrn 1.416
_exptl_crystal_description stick
_exptl_crystal_F_000 1448
_exptl_crystal_size_max 0.600
_exptl_crystal_size_mid 0.200
_exptl_crystal_size_min 0.200
_refine_diff_density_max 0.516
_refine_diff_density_min -0.693
_refine_diff_density_rms 0.074
_refine_ls_extinction_method none
_refine_ls_goodness_of_fit_ref 1.053
_refine_ls_hydrogen_treatment mixed
_refine_ls_matrix_type full
_refine_ls_number_parameters 260
_refine_ls_number_reflns 3216
_refine_ls_number_restraints 26
_refine_ls_restrained_S_all 1.096
_refine_ls_R_factor_all 0.0796
_refine_ls_R_factor_gt 0.0562
_refine_ls_shift/su_max 0.000
_refine_ls_shift/su_mean 0.000
_refine_ls_structure_factor_coef Fsqd
_refine_ls_weighting_details 'w=1/[\s^2^(Fo^2^)+(0.0973P)^2^+4.8251P] where P=(Fo^2^+2Fc^2^)/3'
_refine_ls_weighting_scheme calc
_refine_ls_wR_factor_gt 0.1537
_refine_ls_wR_factor_ref 0.1731
_reflns_Friedel_coverage 0.000
_reflns_number_gt 2388
_reflns_number_total 3216
_reflns_threshold_expression 'I > 2\s(I)'
_cod_data_source_file c6ra16784e2.cif
_cod_data_source_block b
_cod_database_code 7226877
_shelx_shelxl_version_number 2014/7
_shelx_space_group_comment
;
The symmetry employed for this shelxl refinement is uniquely defined
by the following loop, which should always be used as a source of
symmetry information in preference to the above space-group names.
They are only intended as comments.
;
_shelx_estimated_absorpt_t_min 0.921
_shelx_estimated_absorpt_t_max 0.973

loop_
_space_group_symop_operation_xyz
'x, y, z'
'-x, y, -z+1/2'
'x+1/2, y+1/2, z'
'-x+1/2, y+1/2, -z+1/2'
'-x, -y, -z'
'x, -y, z-1/2'
'-x+1/2, -y+1/2, -z'
'x+1/2, -y+1/2, z-1/2'

loop_
_atom_site_label
_atom_site_type_symbol
_atom_site_fract_x
_atom_site_fract_y
_atom_site_fract_z
_atom_site_U_iso_or_equiv
_atom_site_adp_type
_atom_site_occupancy
_atom_site_site_symmetry_order
_atom_site_calc_flag
_atom_site_refinement_flags_posn
_atom_site_refinement_flags_adp
_atom_site_refinement_flags_occupancy
Mg1 Mg 0.0000 0.19181(7) 0.7500 0.0187(3) Uani 1 2 d S T P
Mg2 Mg 0.2500 0.2500 1.0000 0.0185(3) Uani 1 2 d S . P
O5 O 0.09933(13) 0.27866(11) 0.88833(18) 0.0246(4) Uani 1 1 d . . .
O2 O 0.08858(13) 0.10834(10) 0.87882(18) 0.0274(5) Uani 1 1 d . . .
O4 O 0.23165(13) 0.18773(11) 0.85637(17) 0.0249(4) Uani 1 1 d . . .
O3 O 0.07581(13) 0.19891(11) 0.69096(18) 0.0250(4) Uani 1 1 d . . .
O1 O 0.23134(13) 0.14610(10) 1.05769(17) 0.0256(4) Uani 1 1 d . . .
N1 N 0.07295(15) 0.33959(13) 0.9207(2) 0.0230(5) Uani 1 1 d . . .
C8 C 0.15746(19) 0.16911(15) 0.7475(3) 0.0226(6) Uani 1 1 d . . .
C7 C 0.16165(18) 0.09893(15) 0.9917(3) 0.0225(6) Uani 1 1 d . . .
C2 C 0.16627(19) 0.02518(16) 1.0564(3) 0.0254(6) Uani 1 1 d . . .
C11 C 0.01488(18) 0.46603(16) 0.9826(3) 0.0259(6) Uani 1 1 d . . .
C13 C 0.0870(2) 0.41297(17) 0.9007(3) 0.0317(7) Uani 1 1 d . . .
C12 C 0.0581(2) 0.47663(18) 0.9297(3) 0.0352(7) Uani 1 1 d . . .
C5 C 0.16313(19) 0.10470(16) 0.6782(3) 0.0252(6) Uani 1 1 d . . .
C6 C 0.0862(2) 0.08865(19) 0.5525(3) 0.0384(8) Uani 1 1 d . . .
C4 C 0.2426(2) 0.0565(2) 0.7403(3) 0.0426(9) Uani 1 1 d . . .
C3 C 0.2431(2) 0.0083(2) 1.1801(3) 0.0418(8) Uani 1 1 d . . .
C1 C 0.0877(2) -0.02488(19) 0.9917(3) 0.0379(8) Uani 1 1 d . . .
C9 C 0.0336(2) 0.32680(18) 0.9744(3) 0.0338(7) Uani 1 1 d . . .
C10 C 0.0040(2) 0.38929(18) 1.0045(3) 0.0367(7) Uani 1 1 d . . .
H13A H 0.117(2) 0.4170(17) 0.868(3) 0.025(7) Uiso 1 1 d . . .
H1A H 0.028(3) -0.012(2) 0.898(4) 0.054(11) Uiso 1 1 d . . .
H9A H 0.019(3) 0.272(2) 0.979(4) 0.060(11) Uiso 1 1 d . . .
H6A H 0.026(3) 0.123(2) 0.508(3) 0.047(10) Uiso 1 1 d . . .
H12A H 0.072(3) 0.528(2) 0.919(4) 0.053(11) Uiso 1 1 d . . .
H3A H 0.292(3) 0.041(2) 1.224(4) 0.058(11) Uiso 1 1 d . . .
H10A H -0.023(3) 0.377(2) 1.047(4) 0.053(11) Uiso 1 1 d . . .
H4A H 0.300(3) 0.066(2) 0.830(4) 0.065(12) Uiso 1 1 d . . .
C16 C -0.3280(8) 0.3337(7) 0.7806(9) 0.200(6) Uani 1 1 d D U .
H16 H -0.3138 0.3613 0.7364 0.300 Uiso 1 1 calc R U .
N2 N -0.3889(6) 0.1725(7) 0.8814(10) 0.228(5) Uani 1 1 d D . .
C15 C -0.3089(8) 0.2489(8) 0.8052(10) 0.184(4) Uani 1 1 d D U .
H15A H -0.2403 0.2417 0.8686 0.277 Uiso 1 1 calc R U .
H15B H -0.3296 0.2238 0.7280 0.277 Uiso 1 1 calc R U .
C17 C -0.3631(13) 0.3661(13) 0.8201(18) 0.415(18) Uani 1 1 d . U .
H17A H -0.3768 0.3373 0.8641 0.622 Uiso 1 1 calc R U .
H17B H -0.3764 0.4197 0.8066 0.622 Uiso 1 1 calc R U .
C14 C -0.3546(8) 0.2066(6) 0.8493(11) 0.216(6) Uani 1 1 d D U .

loop_
_atom_site_aniso_label
_atom_site_aniso_U_11
_atom_site_aniso_U_22
_atom_site_aniso_U_33
_atom_site_aniso_U_23
_atom_site_aniso_U_13
_atom_site_aniso_U_12
Mg1 0.0161(6) 0.0157(6) 0.0187(6) 0.000 0.0086(5) 0.000
Mg2 0.0167(6) 0.0148(6) 0.0208(6) -0.0018(5) 0.0106(5) -0.0002(5)
O5 0.0179(9) 0.0218(9) 0.0281(10) -0.0078(8) 0.0121(9) 0.0004(7)
O2 0.0222(10) 0.0224(10) 0.0225(10) 0.0061(8) 0.0075(9) 0.0016(8)
O4 0.0199(10) 0.0277(10) 0.0224(10) -0.0073(8) 0.0116(9) -0.0021(8)
O3 0.0210(10) 0.0271(10) 0.0234(10) 0.0016(8) 0.0128(9) 0.0051(8)
O1 0.0220(10) 0.0222(10) 0.0247(10) 0.0026(8) 0.0113(9) -0.0016(8)
N1 0.0168(11) 0.0220(11) 0.0239(12) -0.0057(9) 0.0103(10) 0.0010(9)
C8 0.0235(14) 0.0200(12) 0.0242(14) -0.0003(11) 0.0154(12) -0.0018(11)
C7 0.0192(13) 0.0195(13) 0.0260(14) 0.0019(11) 0.0133(12) 0.0025(10)
C2 0.0208(14) 0.0218(13) 0.0266(14) 0.0032(11) 0.0121(13) 0.0002(11)
C11 0.0153(13) 0.0286(15) 0.0235(14) -0.0049(11) 0.0079(12) 0.0015(11)
C13 0.0368(17) 0.0296(15) 0.0362(17) 0.0051(13) 0.0270(16) 0.0070(13)
C12 0.0431(18) 0.0258(15) 0.0424(18) 0.0047(13) 0.0302(17) 0.0094(13)
C5 0.0207(13) 0.0252(14) 0.0249(14) -0.0039(11) 0.0125(12) -0.0012(11)
C6 0.0332(17) 0.0341(17) 0.0301(17) -0.0035(13) 0.0123(15) 0.0127(14)
C4 0.0206(15) 0.048(2) 0.0294(17) -0.0147(15) 0.0028(14) 0.0083(14)
C3 0.0232(16) 0.0432(19) 0.0340(17) 0.0105(15) 0.0070(15) -0.0120(14)
C1 0.0311(17) 0.0358(16) 0.0249(16) 0.0070(13) 0.0081(14) -0.0080(13)
C9 0.0362(17) 0.0244(15) 0.0494(19) -0.0098(13) 0.0316(16) -0.0074(13)
C10 0.0378(18) 0.0323(16) 0.053(2) -0.0145(14) 0.0355(18) -0.0096(14)
C16 0.175(10) 0.240(11) 0.099(6) 0.066(8) 0.049(6) -0.075(9)
N2 0.157(7) 0.332(13) 0.226(10) 0.108(9) 0.137(8) -0.008(8)
C15 0.162(9) 0.247(11) 0.166(9) -0.035(9) 0.116(8) -0.006(9)
C17 0.30(2) 0.51(3) 0.234(19) -0.06(2) 0.082(15) 0.23(2)
C14 0.176(10) 0.257(13) 0.162(9) 0.069(9) 0.085(8) -0.053(9)

loop_
_atom_type_symbol
_atom_type_description
_atom_type_scat_dispersion_real
_atom_type_scat_dispersion_imag
_atom_type_scat_source
C C 0.0033 0.0016 'International Tables Vol C Tables 4.2.6.8 and 6.1.1.4'
H H 0.0000 0.0000 'International Tables Vol C Tables 4.2.6.8 and 6.1.1.4'
N N 0.0061 0.0033 'International Tables Vol C Tables 4.2.6.8 and 6.1.1.4'
O O 0.0106 0.0060 'International Tables Vol C Tables 4.2.6.8 and 6.1.1.4'
Mg Mg 0.0486 0.0363 'International Tables Vol C Tables 4.2.6.8 and 6.1.1.4'

loop_
_geom_angle_atom_site_label_1
_geom_angle_atom_site_label_2
_geom_angle_atom_site_label_3
_geom_angle
_geom_angle_site_symmetry_1
_geom_angle_site_symmetry_3
O3 Mg1 O3 173.15(12) 2_556 .
O3 Mg1 O2 91.52(8) 2_556 2_556
O3 Mg1 O2 93.28(8) . 2_556
O3 Mg1 O2 93.28(8) 2_556 .
O3 Mg1 O2 91.53(8) . .
O2 Mg1 O2 90.92(11) 2_556 .
O3 Mg1 O5 90.49(7) 2_556 .
O3 Mg1 O5 84.82(8) . .
O2 Mg1 O5 177.63(8) 2_556 .
O2 Mg1 O5 87.71(7) . .
O3 Mg1 O5 84.82(8) 2_556 2_556
O3 Mg1 O5 90.49(7) . 2_556
O2 Mg1 O5 87.71(7) 2_556 2_556
O2 Mg1 O5 177.63(8) . 2_556
O5 Mg1 O5 93.72(11) . 2_556
O3 Mg1 Mg2 111.72(5) 2_556 .
O3 Mg1 Mg2 66.29(5) . .
O2 Mg1 Mg2 145.41(6) 2_556 .
O2 Mg1 Mg2 63.54(5) . .
O5 Mg1 Mg2 32.29(5) . .
O5 Mg1 Mg2 118.50(6) 2_556 .
O3 Mg1 Mg2 66.28(5) 2_556 2_556
O3 Mg1 Mg2 111.72(5) . 2_556
O2 Mg1 Mg2 63.54(5) 2_556 2_556
O2 Mg1 Mg2 145.41(6) . 2_556
O5 Mg1 Mg2 118.50(6) . 2_556
O5 Mg1 Mg2 32.29(5) 2_556 2_556
Mg2 Mg1 Mg2 148.77(3) . 2_556
O1 Mg2 O1 180.0 . 7_557
O1 Mg2 O4 88.15(7) . .
O1 Mg2 O4 91.85(7) 7_557 .
O1 Mg2 O4 91.85(7) . 7_557
O1 Mg2 O4 88.15(7) 7_557 7_557
O4 Mg2 O4 180.00(11) . 7_557
O1 Mg2 O5 89.13(7) . 7_557
O1 Mg2 O5 90.86(7) 7_557 7_557
O4 Mg2 O5 85.04(7) . 7_557
O4 Mg2 O5 94.96(7) 7_557 7_557
O1 Mg2 O5 90.86(7) . .
O1 Mg2 O5 89.14(7) 7_557 .
O4 Mg2 O5 94.96(7) . .
O4 Mg2 O5 85.04(7) 7_557 .
O5 Mg2 O5 180.00(9) 7_557 .
O1 Mg2 Mg1 73.44(5) . .
O1 Mg2 Mg1 106.56(5) 7_557 .
O4 Mg2 Mg1 68.20(5) . .
O4 Mg2 Mg1 111.80(5) 7_557 .
O5 Mg2 Mg1 148.05(5) 7_557 .
O5 Mg2 Mg1 31.95(5) . .
O1 Mg2 Mg1 106.56(5) . 7_557
O1 Mg2 Mg1 73.44(5) 7_557 7_557
O4 Mg2 Mg1 111.80(5) . 7_557
O4 Mg2 Mg1 68.20(5) 7_557 7_557
O5 Mg2 Mg1 31.96(5) 7_557 7_557
O5 Mg2 Mg1 148.05(5) . 7_557
Mg1 Mg2 Mg1 180.0 . 7_557
N1 O5 Mg1 123.08(14) . .
N1 O5 Mg2 120.19(14) . .
Mg1 O5 Mg2 115.75(8) . .
C7 O2 Mg1 142.68(18) . .
C8 O4 Mg2 131.10(17) . .
C8 O3 Mg1 125.14(17) . .
C7 O1 Mg2 127.43(17) . .
O5 N1 C13 119.6(2) . .
O5 N1 C9 119.9(2) . .
C13 N1 C9 120.5(2) . .
O4 C8 O3 125.1(2) . .
O4 C8 C5 118.8(2) . .
O3 C8 C5 116.0(2) . .
O2 C7 O1 126.1(2) . .
O2 C7 C2 116.8(2) . .
O1 C7 C2 117.0(2) . .
C3 C2 C1 118.5(3) . .
C3 C2 C7 122.1(3) . .
C1 C2 C7 119.2(2) . .
C10 C11 C12 116.6(3) . .
C10 C11 C11 121.9(3) . 5_567
C12 C11 C11 121.4(3) . 5_567
N1 C13 C12 120.8(3) . .
N1 C13 H13A 115.5(18) . .
C12 C13 H13A 123.7(18) . .
C13 C12 C11 120.6(3) . .
C13 C12 H12A 119(2) . .
C11 C12 H12A 121(2) . .
C4 C5 C6 118.3(3) . .
C4 C5 C8 120.9(3) . .
C6 C5 C8 120.7(2) . .
C1 C6 C5 120.9(3) 6 .
C1 C6 H6A 121(2) 6 .
C5 C6 H6A 118(2) . .
C3 C4 C5 120.6(3) 6 .
C3 C4 H4A 118(2) 6 .
C5 C4 H4A 121(2) . .
C2 C3 C4 121.1(3) . 6_556
C2 C3 H3A 119(3) . .
C4 C3 H3A 119(3) 6_556 .
C6 C1 C2 120.4(3) 6_556 .
C6 C1 H1A 120(2) 6_556 .
C2 C1 H1A 119(2) . .
N1 C9 C10 120.0(3) . .
N1 C9 H9A 117(2) . .
C10 C9 H9A 122(2) . .
C9 C10 C11 121.4(3) . .
C9 C10 H10A 117(2) . .
C11 C10 H10A 121(2) . .
C17 C16 C15 117.2(14) . .
C17 C16 H16 121.4 . .
C15 C16 H16 121.4 . .
C16 C15 C14 116.9(10) . .
C16 C15 H15A 108.1 . .
C14 C15 H15A 108.1 . .
C16 C15 H15B 108.1 . .
C14 C15 H15B 108.1 . .
H15A C15 H15B 107.3 . .
C16 C17 H17A 120.0 . .
C16 C17 H17B 120.0 . .
H17A C17 H17B 120.0 . .
N2 C14 C15 178.0(16) . .

loop_
_geom_bond_atom_site_label_1
_geom_bond_atom_site_label_2
_geom_bond_distance
_geom_bond_site_symmetry_2
Mg1 O3 2.0156(18) 2_556
Mg1 O3 2.0156(18) .
Mg1 O2 2.0206(19) 2_556
Mg1 O2 2.0206(19) .
Mg1 O5 2.1566(19) .
Mg1 O5 2.1566(19) 2_556
Mg1 Mg2 3.6702(4) .
Mg1 Mg2 3.6702(4) 2_556
Mg2 O1 2.0527(18) .
Mg2 O1 2.0527(18) 7_557
Mg2 O4 2.0743(18) .
Mg2 O4 2.0743(18) 7_557
Mg2 O5 2.1770(18) 7_557
Mg2 O5 2.1771(18) .
Mg2 Mg1 3.6702(4) 7_557
O5 N1 1.335(3) .
O2 C7 1.248(3) .
O4 C8 1.254(3) .
O3 C8 1.263(3) .
O1 C7 1.265(3) .
N1 C13 1.337(4) .
N1 C9 1.342(4) .
C8 C5 1.500(4) .
C7 C2 1.508(4) .
C2 C3 1.372(4) .
C2 C1 1.390(4) .
C11 C10 1.381(4) .
C11 C12 1.391(4) .
C11 C11 1.482(5) 5_567
C13 C12 1.372(4) .
C13 H13A 0.92(3) .
C12 H12A 0.95(4) .
C5 C4 1.383(4) .
C5 C6 1.385(4) .
C6 C1 1.382(4) 6
C6 H6A 1.04(4) .
C4 C3 1.382(4) 6
C4 H4A 1.00(4) .
C3 C4 1.382(4) 6_556
C3 H3A 0.89(4) .
C1 C6 1.382(4) 6_556
C1 H1A 1.04(4) .
C9 C10 1.373(4) .
C9 H9A 0.98(4) .
C10 H10A 1.00(4) .
C16 C17 1.211(19) .
C16 C15 1.468(15) .
C16 H16 0.9300 .
N2 C14 1.134(7) .
C15 C14 1.498(8) .
C15 H15A 0.9700 .
C15 H15B 0.9700 .
C17 H17A 0.9300 .
C17 H17B 0.9300 .
